data_2213459
loop_
_publ_author_name
'Burrow, Robert A.'
'Wouters, Felipe C.'
'Borges de Castro, Li\'erson'
'Peppe, Clovis'

_publ_section_title
;
 Redetermination of bis(diphenylphosphino)methane at 293(2) K
;
_journal_coeditor_code LH2359
_journal_issue 5
_journal_name_full 'Acta Crystallographica Section E'
_journal_page_first o2559
_journal_page_last o2559
_journal_paper_doi 10.1107/S1600536807017679
_journal_volume 63
_journal_year 2007
_chemical_formula_iupac 'C25 H22 P2'
_chemical_formula_moiety 'C25 H22 P2'
_chemical_formula_sum 'C25 H22 P2'
_chemical_formula_weight 384.37
_chemical_name_systematic
;
bis(diphenylphosphino)methane
;
_space_group_crystal_system orthorhombic
_space_group_name_Hall '-P 2ac 2ab'
_space_group_name_H-M_alt 'P b c a'
_atom_sites_solution_hydrogens geom
_atom_sites_solution_primary direct
_atom_sites_solution_secondary difmap
_audit_conform_dict_name cif_core.dic
_audit_conform_dict_version 2.3
_audit_creation_method 'WinGX routine CIF_UPDATE'
_cell_angle_alpha 90
_cell_angle_beta 90
_cell_angle_gamma 90
_cell_formula_units_Z 8
_cell_length_a 9.8918(3)
_cell_length_b 10.3368(4)
_cell_length_c 40.9389(15)
_cell_measurement_reflns_used 2940
_cell_measurement_temperature 293(2)
_cell_measurement_theta_max 23.01
_cell_measurement_theta_min 2.86
_cell_volume 4186.0(3)
_computing_cell_refinement 'SAINT (Bruker, 2006)'
_computing_data_collection 'APEX2, BIS and COSMO (Bruker, 2006)'
_computing_data_reduction 'SAINT and SADABS (Bruker, 2006)'
_computing_molecular_graphics 'DIAMOND (Brandenburg, 2006)'
_computing_publication_material 'PublCIF (Westrip, 2007)'
_computing_structure_refinement 'SHELXL97 (Sheldrick, 1997)'
_computing_structure_solution 'SHELXTL (Bruker, 2006)'
_diffrn_ambient_temperature 293(2)
_diffrn_measured_fraction_theta_full 0.996
_diffrn_measured_fraction_theta_max 0.996
_diffrn_measurement_device_type 'Bruker SMART CCD area-detector'
_diffrn_measurement_method '\f and \w'
_diffrn_radiation_monochromator graphite
_diffrn_radiation_type MoK\a
_diffrn_radiation_wavelength 0.71073
_diffrn_reflns_av_R_equivalents 0.0405
_diffrn_reflns_limit_h_max 10
_diffrn_reflns_limit_h_min -13
_diffrn_reflns_limit_k_max 13
_diffrn_reflns_limit_k_min -13
_diffrn_reflns_limit_l_max 54
_diffrn_reflns_limit_l_min -48
_diffrn_reflns_number 18346
_diffrn_reflns_theta_full 28.3
_diffrn_reflns_theta_max 28.3
_diffrn_reflns_theta_min 2.86
_exptl_absorpt_coefficient_mu 0.214
_exptl_absorpt_correction_T_max 1
_exptl_absorpt_correction_T_min 0.839951
_exptl_absorpt_correction_type multi-scan
_exptl_absorpt_process_details '(SADABS; Bruker, 2006)'
_exptl_crystal_colour colourless
_exptl_crystal_density_diffrn 1.22
_exptl_crystal_density_method 'not measured'
_exptl_crystal_description block
_exptl_crystal_F_000 1616
_exptl_crystal_size_max 0.24
_exptl_crystal_size_mid 0.24
_exptl_crystal_size_min 0.18
_refine_diff_density_max 0.298
_refine_diff_density_min -0.198
_refine_ls_extinction_method none
_refine_ls_goodness_of_fit_ref 1.16
_refine_ls_hydrogen_treatment constr
_refine_ls_matrix_type full
_refine_ls_number_parameters 244
_refine_ls_number_reflns 5171
_refine_ls_number_restraints 0
_refine_ls_restrained_S_all 1.16
_refine_ls_R_factor_all 0.101
_refine_ls_R_factor_gt 0.0489
_refine_ls_shift/su_max 0
_refine_ls_shift/su_mean 0
_refine_ls_structure_factor_coef Fsqd
_refine_ls_weighting_details 'calc w = 1/[\s^2^(Fo^2^)+(0.0432P)^2^] where P=(Fo^2^+2Fc^2^)/3'
_refine_ls_weighting_scheme calc
_refine_ls_wR_factor_gt 0.1051
_refine_ls_wR_factor_ref 0.1202
_reflns_number_gt 2927
_reflns_number_total 5171
_reflns_threshold_expression I>2\s(I)
_cod_data_source_file lh2359.cif
_cod_data_source_block I
_cod_database_code 2213459
_cod_database_fobs_code 2213459

loop_
_atom_site_type_symbol
_atom_site_label
_atom_site_fract_x
_atom_site_fract_y
_atom_site_fract_z
_atom_site_U_iso_or_equiv
_atom_site_adp_type
_atom_site_calc_flag
_atom_site_refinement_flags
_atom_site_occupancy
C C1 0.8024(2) 0.4568(2) 0.12237(5) 0.0592(5) Uani d . 1
H H1A 0.7404 0.4616 0.1041 0.071 Uiso calc R 1
H H1B 0.8132 0.543 0.1314 0.071 Uiso calc R 1
P P1 0.96755(6) 0.39319(6) 0.108800(12) 0.05699(18) Uani d . 1
P P2 0.73568(5) 0.34517(6) 0.153963(12) 0.05689(18) Uani d . 1
C C111 0.9209(2) 0.2701(2) 0.07883(4) 0.0564(5) Uani d . 1
C C112 0.7969(2) 0.2573(2) 0.06361(5) 0.0753(7) Uani d . 1
H H112 0.728 0.3154 0.0686 0.09 Uiso calc R 1
C C113 0.7734(3) 0.1599(3) 0.04116(6) 0.0982(9) Uani d . 1
H H113 0.6888 0.1529 0.0314 0.118 Uiso calc R 1
C C114 0.8717(5) 0.0747(3) 0.03322(7) 0.1090(11) Uani d . 1
H H114 0.8555 0.0107 0.0177 0.131 Uiso calc R 1
C C115 0.9944(4) 0.0834(3) 0.04806(7) 0.1048(10) Uani d . 1
H H115 1.0621 0.0243 0.0429 0.126 Uiso calc R 1
C C116 1.0189(3) 0.1797(2) 0.07069(6) 0.0801(7) Uani d . 1
H H116 1.1031 0.184 0.0807 0.096 Uiso calc R 1
C C121 1.02816(19) 0.5252(2) 0.08259(4) 0.0538(5) Uani d . 1
C C122 1.0619(2) 0.5114(2) 0.04966(5) 0.0628(6) Uani d . 1
H H122 1.0501 0.4318 0.0395 0.075 Uiso calc R 1
C C123 1.1129(2) 0.6149(3) 0.03200(5) 0.0766(7) Uani d . 1
H H123 1.1345 0.6041 0.0101 0.092 Uiso calc R 1
C C124 1.1318(2) 0.7329(3) 0.04649(7) 0.0846(7) Uani d . 1
H H124 1.1655 0.8021 0.0345 0.102 Uiso calc R 1
C C125 1.1002(3) 0.7479(3) 0.07903(7) 0.0867(8) Uani d . 1
H H125 1.1129 0.8277 0.0891 0.104 Uiso calc R 1
C C126 1.0499(2) 0.6454(2) 0.09677(5) 0.0714(6) Uani d . 1
H H126 1.0299 0.6571 0.1188 0.086 Uiso calc R 1
C C211 0.8150(2) 0.4150(2) 0.19062(4) 0.0526(5) Uani d . 1
C C212 0.9291(2) 0.3579(3) 0.20334(6) 0.0802(7) Uani d . 1
H H212 0.9646 0.2849 0.1932 0.096 Uiso calc R 1
C C213 0.9921(3) 0.4073(3) 0.23097(7) 0.0996(9) Uani d . 1
H H213 1.0698 0.3681 0.2391 0.12 Uiso calc R 1
C C214 0.9397(3) 0.5135(3) 0.24619(6) 0.0900(9) Uani d . 1
H H214 0.981 0.5455 0.2649 0.108 Uiso calc R 1
C C215 0.8273(3) 0.5730(3) 0.23410(6) 0.0865(8) Uani d . 1
H H215 0.7923 0.646 0.2443 0.104 Uiso calc R 1
C C216 0.7658(2) 0.5235(2) 0.20641(5) 0.0692(6) Uani d . 1
H H216 0.6892 0.5644 0.1982 0.083 Uiso calc R 1
C C221 0.5605(2) 0.3984(2) 0.15895(4) 0.0568(5) Uani d . 1
C C222 0.5074(2) 0.5138(2) 0.14730(5) 0.0695(6) Uani d . 1
H H222 0.5635 0.5711 0.1362 0.083 Uiso calc R 1
C C223 0.3728(3) 0.5455(3) 0.15183(6) 0.0864(8) Uani d . 1
H H223 0.3398 0.6238 0.144 0.104 Uiso calc R 1
C C224 0.2882(3) 0.4627(4) 0.16777(7) 0.0928(9) Uani d . 1
H H224 0.1976 0.484 0.1705 0.111 Uiso calc R 1
C C225 0.3374(3) 0.3469(3) 0.17984(6) 0.0885(8) Uani d . 1
H H225 0.2802 0.2903 0.1908 0.106 Uiso calc R 1
C C226 0.4733(2) 0.3153(2) 0.17545(5) 0.0693(6) Uani d . 1
H H226 0.5061 0.2375 0.1837 0.083 Uiso calc R 1

loop_
_atom_site_aniso_label
_atom_site_aniso_U_11
_atom_site_aniso_U_22
_atom_site_aniso_U_33
_atom_site_aniso_U_12
_atom_site_aniso_U_13
_atom_site_aniso_U_23
C1 0.0728(14) 0.0612(14) 0.0436(10) 0.0072(11) 0.0088(9) -0.0010(9)
P1 0.0604(3) 0.0673(4) 0.0432(3) 0.0049(3) 0.0014(2) 0.0001(3)
P2 0.0648(4) 0.0594(4) 0.0464(3) -0.0003(3) 0.0049(2) -0.0015(3)
C111 0.0624(13) 0.0606(14) 0.0462(11) 0.0033(11) 0.0105(10) 0.0032(9)
C112 0.0679(15) 0.0940(19) 0.0641(14) -0.0084(13) 0.0102(12) -0.0125(13)
C113 0.100(2) 0.122(3) 0.0720(17) -0.0489(19) 0.0117(15) -0.0204(18)
C114 0.172(4) 0.084(2) 0.0704(19) -0.038(2) 0.032(2) -0.0190(15)
C115 0.164(3) 0.074(2) 0.0755(18) 0.027(2) 0.035(2) -0.0087(15)
C116 0.0928(18) 0.0824(19) 0.0652(14) 0.0204(15) 0.0094(12) -0.0022(13)
C121 0.0511(11) 0.0643(15) 0.0461(10) 0.0031(10) 0.0019(9) -0.0016(9)
C122 0.0674(14) 0.0672(16) 0.0539(12) -0.0025(11) 0.0084(10) -0.0040(11)
C123 0.0845(17) 0.088(2) 0.0571(13) -0.0011(14) 0.0175(12) 0.0061(13)
C124 0.0933(19) 0.0726(19) 0.0879(18) -0.0035(15) 0.0238(14) 0.0098(15)
C125 0.0991(19) 0.0681(18) 0.0930(19) -0.0101(15) 0.0133(15) -0.0110(14)
C126 0.0867(17) 0.0712(17) 0.0562(12) -0.0049(13) 0.0094(11) -0.0086(12)
C211 0.0523(12) 0.0606(14) 0.0450(10) -0.0053(10) 0.0059(9) 0.0076(9)
C212 0.0807(17) 0.0864(19) 0.0734(15) 0.0126(14) -0.0096(13) -0.0005(13)
C213 0.0875(19) 0.123(3) 0.088(2) 0.0104(18) -0.0303(16) 0.0082(19)
C214 0.089(2) 0.127(3) 0.0545(14) -0.0161(18) -0.0143(13) -0.0048(15)
C215 0.0851(18) 0.109(2) 0.0659(15) -0.0035(16) -0.0066(14) -0.0264(14)
C216 0.0660(14) 0.0867(18) 0.0550(12) 0.0042(12) -0.0044(11) -0.0086(12)
C221 0.0594(13) 0.0693(15) 0.0417(10) -0.0097(11) -0.0016(9) -0.0059(10)
C222 0.0576(14) 0.0847(18) 0.0662(14) 0.0012(13) -0.0001(10) 0.0054(12)
C223 0.0724(17) 0.109(2) 0.0774(16) 0.0110(16) -0.0011(13) 0.0039(15)
C224 0.0590(16) 0.137(3) 0.0826(18) -0.0002(18) -0.0035(14) -0.0097(19)
C225 0.0703(17) 0.115(2) 0.0800(17) -0.0315(17) 0.0130(14) -0.0094(17)
C226 0.0729(15) 0.0776(18) 0.0574(13) -0.0116(13) -0.0001(11) -0.0066(11)

loop_
_atom_type_symbol
_atom_type_description
_atom_type_scat_dispersion_real
_atom_type_scat_dispersion_imag
_atom_type_scat_source
C C 0.0033 0.0016 'International Tables Vol C Tables 4.2.6.8 and 6.1.1.4'
H H 0 0 'International Tables Vol C Tables 4.2.6.8 and 6.1.1.4'
P P 0.1023 0.0942 'International Tables Vol C Tables 4.2.6.8 and 6.1.1.4'

loop_
_exptl_crystal_face_index_h
_exptl_crystal_face_index_k
_exptl_crystal_face_index_l
_exptl_crystal_face_perp_dist
0 0 1 0.066
0 0 -1 0.088
1 0 0 0.10
-1 0 0 0.12
0 -1 0 0.083
0 1 0 0.12

loop_
_geom_angle_atom_site_label_1
_geom_angle_atom_site_label_2
_geom_angle_atom_site_label_3
_geom_angle
_geom_angle_publ_flag
P1 C1 P2 107.63(10) y
P1 C1 H1A 110.2 ?
P2 C1 H1A 110.2 ?
P1 C1 H1B 110.2 ?
P2 C1 H1B 110.2 ?
H1A C1 H1B 108.5 ?
C1 P1 C111 103.12(10) y
C1 P1 C121 101.53(9) y
C1 P2 C211 99.94(9) y
C1 P2 C221 103.17(9) y
C111 P1 C121 101.98(9) y
C211 P2 C221 101.22(9) y
C112 C111 C116 116.6(2) ?
C112 C111 P1 126.39(17) ?
C116 C111 P1 117.01(17) ?
C111 C112 C113 121.2(2) ?
C111 C112 H112 119.4 ?
C113 C112 H112 119.4 ?
C114 C113 C112 120.9(3) ?
C114 C113 H113 119.6 ?
C112 C113 H113 119.6 ?
C113 C114 C115 119.5(3) ?
C113 C114 H114 120.3 ?
C115 C114 H114 120.3 ?
C114 C115 C116 120.2(3) ?
C114 C115 H115 119.9 ?
C116 C115 H115 119.9 ?
C115 C116 C111 121.6(3) ?
C115 C116 H116 119.2 ?
C111 C116 H116 119.2 ?
C126 C121 C122 117.2(2) ?
C126 C121 P1 118.13(15) ?
C122 C121 P1 124.51(17) ?
C123 C122 C121 120.8(2) ?
C123 C122 H122 119.6 ?
C121 C122 H122 119.6 ?
C124 C123 C122 120.8(2) ?
C124 C123 H123 119.6 ?
C122 C123 H123 119.6 ?
C123 C124 C125 119.2(2) ?
C123 C124 H124 120.4 ?
C125 C124 H124 120.4 ?
C126 C125 C124 120.3(2) ?
C126 C125 H125 119.8 ?
C124 C125 H125 119.8 ?
C125 C126 C121 121.6(2) ?
C125 C126 H126 119.2 ?
C121 C126 H126 119.2 ?
C212 C211 C216 117.3(2) ?
C212 C211 P2 119.32(17) ?
C216 C211 P2 123.34(16) ?
C211 C212 C213 121.3(2) ?
C211 C212 H212 119.4 ?
C213 C212 H212 119.4 ?
C214 C213 C212 119.8(3) ?
C214 C213 H213 120.1 ?
C212 C213 H213 120.1 ?
C215 C214 C213 120.4(2) ?
C215 C214 H214 119.8 ?
C213 C214 H214 119.8 ?
C214 C215 C216 119.2(3) ?
C214 C215 H215 120.4 ?
C216 C215 H215 120.4 ?
C211 C216 C215 121.9(2) ?
C211 C216 H216 119.1 ?
C215 C216 H216 119.1 ?
C222 C221 C226 117.6(2) ?
C222 C221 P2 125.34(16) ?
C226 C221 P2 117.10(18) ?
C223 C222 C221 121.4(2) ?
C223 C222 H222 119.3 ?
C221 C222 H222 119.3 ?
C224 C223 C222 120.4(3) ?
C224 C223 H223 119.8 ?
C222 C223 H223 119.8 ?
C223 C224 C225 119.9(2) ?
C223 C224 H224 120.1 ?
C225 C224 H224 120.1 ?
C224 C225 C226 119.7(2) ?
C224 C225 H225 120.1 ?
C226 C225 H225 120.1 ?
C221 C226 C225 121.0(2) ?
C221 C226 H226 119.5 ?
C225 C226 H226 119.5 ?

loop_
_geom_bond_atom_site_label_1
_geom_bond_atom_site_label_2
_geom_bond_distance
_geom_bond_publ_flag
P1 C1 1.8463(19) y
P2 C1 1.855(2) y
C1 H1A 0.97 ?
C1 H1B 0.97 ?
P1 C111 1.827(2) y
P1 C121 1.836(2) y
P2 C211 1.841(2) y
P2 C221 1.829(2) y
C111 C112 1.382(3) ?
C111 C116 1.387(3) ?
C112 C113 1.384(3) ?
C112 H112 0.93 ?
C113 C114 1.351(4) ?
C113 H113 0.93 ?
C114 C115 1.361(4) ?
C114 H114 0.93 ?
C115 C116 1.381(4) ?
C115 H115 0.93 ?
C116 H116 0.93 ?
C121 C126 1.389(3) ?
C121 C122 1.396(3) ?
C122 C123 1.386(3) ?
C122 H122 0.93 ?
C123 C124 1.369(3) ?
C123 H123 0.93 ?
C124 C125 1.377(3) ?
C124 H124 0.93 ?
C125 C126 1.378(3) ?
C125 H125 0.93 ?
C126 H126 0.93 ?
C211 C212 1.376(3) ?
C211 C216 1.383(3) ?
C212 C213 1.389(3) ?
C212 H212 0.93 ?
C213 C214 1.365(4) ?
C213 H213 0.93 ?
C214 C215 1.364(3) ?
C214 H214 0.93 ?
C215 C216 1.384(3) ?
C215 H215 0.93 ?
C216 H216 0.93 ?
C221 C222 1.388(3) ?
C221 C226 1.392(3) ?
C222 C223 1.384(3) ?
C222 H222 0.93 ?
C223 C224 1.364(4) ?
C223 H223 0.93 ?
C224 C225 1.384(4) ?
C224 H224 0.93 ?
C225 C226 1.394(3) ?
C225 H225 0.93 ?
C226 H226 0.93 ?

loop_
_geom_torsion_atom_site_label_1
_geom_torsion_atom_site_label_2
_geom_torsion_atom_site_label_3
_geom_torsion_atom_site_label_4
_geom_torsion
_geom_torsion_publ_flag
P2 C1 P1 C111 82.33(11) y
P2 C1 P1 C121 -172.30(10) y
P1 C1 P2 C211 87.31(11) y
P1 C1 P2 C221 -168.57(10) y
P1 C1 P2 Cg1 138.70(12) y
P2 C1 P1 Cg2 135.46(12) y
C121 P1 C111 C112 -88.10(19) ?
C1 P1 C111 C112 16.9(2) ?
C121 P1 C111 C116 92.48(17) ?
C1 P1 C111 C116 -162.49(16) ?
C116 C111 C112 C113 -0.7(3) ?
P1 C111 C112 C113 179.87(18) ?
C111 C112 C113 C114 -0.6(4) ?
C112 C113 C114 C115 1.4(4) ?
C113 C114 C115 C116 -0.9(4) ?
C114 C115 C116 C111 -0.4(4) ?
C112 C111 C116 C115 1.2(3) ?
P1 C111 C116 C115 -179.32(18) ?
C111 P1 C121 C126 168.52(16) ?
C1 P1 C121 C126 62.25(18) ?
C111 P1 C121 C122 -15.51(19) ?
C1 P1 C121 C122 -121.78(17) ?
C126 C121 C122 C123 -1.0(3) ?
P1 C121 C122 C123 -177.01(17) ?
C121 C122 C123 C124 0.3(3) ?
C122 C123 C124 C125 0.3(4) ?
C123 C124 C125 C126 -0.2(4) ?
C124 C125 C126 C121 -0.6(4) ?
C122 C121 C126 C125 1.2(3) ?
P1 C121 C126 C125 177.45(19) ?
C221 P2 C211 C212 153.94(18) ?
C1 P2 C211 C212 -100.36(18) ?
C221 P2 C211 C216 -26.07(19) ?
C1 P2 C211 C216 79.64(18) ?
C216 C211 C212 C213 0.1(3) ?
P2 C211 C212 C213 -179.9(2) ?
C211 C212 C213 C214 0.8(4) ?
C212 C213 C214 C215 -1.2(4) ?
C213 C214 C215 C216 0.8(4) ?
C212 C211 C216 C215 -0.5(3) ?
P2 C211 C216 C215 179.48(18) ?
C214 C215 C216 C211 0.1(4) ?
C211 P2 C221 C222 89.39(18) ?
C1 P2 C221 C222 -13.7(2) ?
C211 P2 C221 C226 -91.44(16) ?
C1 P2 C221 C226 165.43(15) ?
C226 C221 C222 C223 0.0(3) ?
P2 C221 C222 C223 179.12(17) ?
C221 C222 C223 C224 -0.6(4) ?
C222 C223 C224 C225 0.8(4) ?
C223 C224 C225 C226 -0.4(4) ?
C222 C221 C226 C225 0.5(3) ?
P2 C221 C226 C225 -178.78(16) ?
C224 C225 C226 C221 -0.3(3) ?
